data_4108613
loop_
_publ_author_name
'Sebastian J. C. Herkelrath'
'Ian Saratovsky'
'Joke Hadermann'
'Simon J. Clarke'

_publ_contact_author_address
;
Department of Chemistry 
University of Oxford 
Inorganic Chemistry Laboratory
South Parks Road
Oxford OX1 3QR, UK
;
_publ_contact_author_email simon.clarke@chem.ox.ac.uk
_publ_contact_author_fax '+44 1865 272695'
_publ_contact_author_name 'Dr Simon J Clarke'
_publ_contact_author_phone '+44 1865 272690'
_publ_section_title
;
 Fragmentation of an Infinite ZnO2 Square Plane into Discrete [ZnO2]2-
 Linear Units in the Oxyselenide Ba2ZnO2Ag2Se2
;
_journal_name_full 'Journal of the American Chemical Society'
_journal_page_first 14426
_journal_page_last 14427
_journal_paper_doi 10.1021/ja8063414
_journal_volume 130
_journal_year 2008
_chemical_formula_moiety 'Ag2 Ba2 O2 Se2 Zn0.953'
_chemical_formula_sum 'Ag2 Ba2 O2 Se2 Zn0.953'
_chemical_formula_weight 742.57
_space_group_IT_number 64
_symmetry_cell_setting orthorhombic
_symmetry_space_group_name_Hall '-C 2ac 2'
_symmetry_space_group_name_H-M 'C m c a'
_cell_angle_alpha 90
_cell_angle_beta 90
_cell_angle_gamma 90
_cell_formula_units_Z 4
_cell_length_a 19.8377(16)
_cell_length_b 6.0562(6)
_cell_length_c 6.0570(5)
_cell_measurement_reflns_used 1197
_cell_measurement_temperature 150(2)
_cell_measurement_theta_max 27.485
_cell_measurement_theta_min 5.097
_cell_volume 727.69(11)
_computing_cell_refinement 'HKL Scalepack (Otwinowski & Minor 1997)'
_computing_data_collection 'Collect (Nonius BV, 1997-2000)'
_computing_data_reduction 'HKL Denzo and Scalepack (Otwinowski & Minor 1997)'
_computing_molecular_graphics 'Bruker SHELXTL'
_computing_publication_material 'Bruker SHELXTL'
_computing_structure_refinement 'SHELXL-97 (Sheldrick, 1997)'
_computing_structure_solution 'SHELXS-97 (Sheldrick, 1997)'
_diffrn_measured_fraction_theta_full 0.986
_diffrn_measured_fraction_theta_max 0.986
_diffrn_measurement_device '95mm CCD camera on \k-goniostat'
_diffrn_measurement_device_type 'Nonius Kappa'
_diffrn_measurement_method CCCD
_diffrn_radiation_probe x-ray
_diffrn_radiation_type MoK\a
_diffrn_radiation_wavelength 0.71073
_diffrn_reflns_av_R_equivalents 0.0281
_diffrn_reflns_limit_h_max 25
_diffrn_reflns_limit_h_min -24
_diffrn_reflns_limit_k_max 7
_diffrn_reflns_limit_k_min -7
_diffrn_reflns_limit_l_max 7
_diffrn_reflns_limit_l_min -7
_diffrn_reflns_number 733
_diffrn_reflns_theta_full 27.48
_diffrn_reflns_theta_max 27.48
_diffrn_reflns_theta_min 5.67
_exptl_absorpt_coefficient_mu 28.959
_exptl_absorpt_correction_T_max 0.7443
_exptl_absorpt_correction_T_min 0.6307
_exptl_absorpt_correction_type multi-scan
_exptl_absorpt_process_details 'DENZO/SCALEPACK (Otwinowski & Minor, 1997)'
_exptl_crystal_colour red
_exptl_crystal_density_diffrn 6.778
_exptl_crystal_description prism
_exptl_crystal_F_000 1274.2
_exptl_crystal_size_max 0.02
_exptl_crystal_size_mid 0.01
_exptl_crystal_size_min 0.01
_refine_diff_density_max 1.158
_refine_diff_density_min -1.31
_refine_ls_extinction_method none
_refine_ls_goodness_of_fit_ref 1.053
_refine_ls_matrix_type full
_refine_ls_number_parameters 19
_refine_ls_number_reflns 425
_refine_ls_number_restraints 0
_refine_ls_restrained_S_all 1.053
_refine_ls_R_factor_gt 0.0273
_refine_ls_shift/su_max 0
_refine_ls_structure_factor_coef Fsqd
_refine_ls_weighting_details 'calc w=1/[\s^2^(Fo^2^)+(0.0193P)^2^+4.2870P] where P=(Fo^2^+2Fc^2^)/3'
_refine_ls_weighting_scheme calc
_refine_ls_wR_factor_ref 0.065
_reflns_number_gt 244
_reflns_number_total 425
_reflns_threshold_expression >2sigma(I)
_cod_data_source_file ja8063414_si_001_1.cif
_cod_data_source_block 1b
_cod_original_sg_symbol_Hall '-C 2bc 2'
_cod_database_code 4108613

loop_
_symmetry_equiv_pos_as_xyz
'x, y, z'
'-x+1/2, -y, z+1/2'
'x, -y, -z'
'-x+1/2, y, -z+1/2'
'x+1/2, y+1/2, z'
'-x+1, -y+1/2, z+1/2'
'x+1/2, -y+1/2, -z'
'-x+1, y+1/2, -z+1/2'
'-x, -y, -z'
'x-1/2, y, -z-1/2'
'-x, y, z'
'x-1/2, -y, z-1/2'
'-x+1/2, -y+1/2, -z'
'x, y+1/2, -z-1/2'
'-x+1/2, y+1/2, z'
'x, -y+1/2, z-1/2'

loop_
_atom_site_label
_atom_site_type_symbol
_atom_site_fract_x
_atom_site_fract_y
_atom_site_fract_z
_atom_site_U_iso_or_equiv
_atom_site_adp_type
_atom_site_occupancy
_atom_site_calc_flag
_atom_site_refinement_flags
Ag1 Ag 0.25 0.2483(5) 0.25 0.0168(3) Uani 1 d S
Se1 Se 0.16298(5) 0 0 0.0101(3) Uani 1 d S
Ba1 Ba 0.41231(3) 0 0 0.0098(2) Uani 1 d S
Zn1 Zn 0 0 0 0.0184(8) Uani 0.952(9) d SP
O1 O 0 0.224(3) 0.2224(15) 0.018(3) Uani 1 d S

loop_
_atom_site_aniso_label
_atom_site_aniso_U_11
_atom_site_aniso_U_22
_atom_site_aniso_U_33
_atom_site_aniso_U_23
_atom_site_aniso_U_13
_atom_site_aniso_U_12
Ag1 0.0174(5) 0.0165(3) 0.0165(3) 0 0 0
Se1 0.0125(6) 0.0089(3) 0.0089(3) 0 0 0
Ba1 0.0105(4) 0.0095(2) 0.0095(2) 0 0 0
Zn1 0.0170(13) 0.0190(9) 0.0190(9) 0 0 0
O1 0.021(5) 0.026(10) 0.009(5) 0.008(6) 0 0

loop_
_atom_type_symbol
_atom_type_description
_atom_type_scat_dispersion_real
_atom_type_scat_dispersion_imag
_atom_type_scat_source
Ag Ag -0.8971 1.1015 'International Tables Vol C Tables 4.2.6.8 and 6.1.1.4'
Ba Ba -0.3244 2.2819 'International Tables Vol C Tables 4.2.6.8 and 6.1.1.4'
O O 0.0106 0.006 'International Tables Vol C Tables 4.2.6.8 and 6.1.1.4'
Se Se -0.0929 2.2259 'International Tables Vol C Tables 4.2.6.8 and 6.1.1.4'
Zn Zn 0.2839 1.4301 'International Tables Vol C Tables 4.2.6.8 and 6.1.1.4'

loop_
_geom_angle_atom_site_label_1
_geom_angle_atom_site_label_2
_geom_angle_atom_site_label_3
_geom_angle
_geom_angle_site_symmetry_1
_geom_angle_site_symmetry_3
Se1 Ag1 Se1 113.56(12) . 2
Se1 Ag1 Se1 113.191(19) . 13
Se1 Ag1 Se1 102.25(3) 2 13
Se1 Ag1 Se1 102.25(3) . 14_556
Se1 Ag1 Se1 113.191(19) 2 14_556
Se1 Ag1 Se1 112.85(12) 13 14_556
Se1 Ag1 Ag1 56.78(6) . 14_546
Se1 Ag1 Ag1 56.78(6) 2 14_546
Se1 Ag1 Ag1 123.58(6) 13 14_546
Se1 Ag1 Ag1 123.58(6) 14_556 14_546
Se1 Ag1 Ag1 123.22(6) . 14_556
Se1 Ag1 Ag1 123.22(6) 2 14_556
Se1 Ag1 Ag1 56.42(6) 13 14_556
Se1 Ag1 Ag1 56.42(6) 14_556 14_556
Ag1 Ag1 Ag1 180 14_546 14_556
Se1 Ag1 Ag1 123.73(11) . 13_556
Se1 Ag1 Ag1 56.77(6) 2 13_556
Se1 Ag1 Ag1 123.07(11) 13 13_556
Se1 Ag1 Ag1 56.42(6) 14_556 13_556
Ag1 Ag1 Ag1 90.38(12) 14_546 13_556
Ag1 Ag1 Ag1 89.62(12) 14_556 13_556
Se1 Ag1 Ag1 56.77(6) . 13
Se1 Ag1 Ag1 123.73(11) 2 13
Se1 Ag1 Ag1 56.42(6) 13 13
Se1 Ag1 Ag1 123.07(11) 14_556 13
Ag1 Ag1 Ag1 90.38(12) 14_546 13
Ag1 Ag1 Ag1 89.62(12) 14_556 13
Ag1 Ag1 Ag1 179.2(2) 13_556 13
Se1 Ag1 Ba1 95.43(6) . .
Se1 Ag1 Ba1 58.58(3) 2 .
Se1 Ag1 Ba1 58.524(18) 13 .
Se1 Ag1 Ba1 162.31(6) 14_556 .
Ag1 Ag1 Ba1 67.09(4) 14_546 .
Ag1 Ag1 Ba1 112.91(4) 14_556 .
Ag1 Ag1 Ba1 113.24(6) 13_556 .
Ag1 Ag1 Ba1 67.08(4) 13 .
Se1 Ag1 Ba1 58.58(3) . 2
Se1 Ag1 Ba1 95.43(6) 2 2
Se1 Ag1 Ba1 162.31(6) 13 2
Se1 Ag1 Ba1 58.524(18) 14_556 2
Ag1 Ag1 Ba1 67.09(5) 14_546 2
Ag1 Ag1 Ba1 112.91(5) 14_556 2
Ag1 Ag1 Ba1 67.08(4) 13_556 2
Ag1 Ag1 Ba1 113.24(6) 13 2
Ba1 Ag1 Ba1 134.18(9) . 2
Se1 Ag1 Ba1 162.68(6) . 14_556
Se1 Ag1 Ba1 58.454(18) 2 14_556
Se1 Ag1 Ba1 58.41(3) 13 14_556
Se1 Ag1 Ba1 95.07(6) 14_556 14_556
Ag1 Ag1 Ba1 113.19(4) 14_546 14_556
Ag1 Ag1 Ba1 66.81(4) 14_556 14_556
Ag1 Ag1 Ba1 66.81(5) 13_556 14_556
Ag1 Ag1 Ba1 112.86(6) 13 14_556
Ba1 Ag1 Ba1 67.250(12) . 14_556
Ba1 Ag1 Ba1 133.892(8) 2 14_556
Se1 Ag1 Ba1 58.454(18) . 13
Se1 Ag1 Ba1 162.68(6) 2 13
Se1 Ag1 Ba1 95.07(6) 13 13
Se1 Ag1 Ba1 58.41(3) 14_556 13
Ag1 Ag1 Ba1 113.19(4) 14_546 13
Ag1 Ag1 Ba1 66.81(4) 14_556 13
Ag1 Ag1 Ba1 112.86(6) 13_556 13
Ag1 Ag1 Ba1 66.81(5) 13 13
Ba1 Ag1 Ba1 133.892(8) . 13
Ba1 Ag1 Ba1 67.250(12) 2 13
Ba1 Ag1 Ba1 133.62(9) 14_556 13
Ag1 Se1 Ag1 102.06(7) . 2_554
Ag1 Se1 Ag1 66.797(19) . 14_546
Ag1 Se1 Ag1 66.809(19) 2_554 14_546
Ag1 Se1 Ag1 66.809(19) . 13
Ag1 Se1 Ag1 66.797(19) 2_554 13
Ag1 Se1 Ag1 102.44(7) 14_546 13
Ag1 Se1 Ba1 140.31(5) . 13_545
Ag1 Se1 Ba1 77.69(6) 2_554 13_545
Ag1 Se1 Ba1 77.36(5) 14_546 13_545
Ag1 Se1 Ba1 140.63(5) 13 13_545
Ag1 Se1 Ba1 77.69(6) . 13
Ag1 Se1 Ba1 140.31(5) 2_554 13
Ag1 Se1 Ba1 140.63(5) 14_546 13
Ag1 Se1 Ba1 77.35(5) 13 13
Ba1 Se1 Ba1 127.49(4) 13_545 13
Ag1 Se1 Ba1 140.62(5) . 2_554
Ag1 Se1 Ba1 77.491(13) 2_554 2_554
Ag1 Se1 Ba1 140.33(5) 14_546 2_554
Ag1 Se1 Ba1 77.543(13) 13 2_554
Ba1 Se1 Ba1 78.716(16) 13_545 2_554
Ba1 Se1 Ba1 78.716(16) 13 2_554
Ag1 Se1 Ba1 77.491(13) . 2
Ag1 Se1 Ba1 140.62(5) 2_554 2
Ag1 Se1 Ba1 77.543(13) 14_546 2
Ag1 Se1 Ba1 140.33(5) 13 2
Ba1 Se1 Ba1 78.716(16) 13_545 2
Ba1 Se1 Ba1 78.716(16) 13 2
Ba1 Se1 Ba1 127.50(4) 2_554 2
O1 Ba1 O1 102.0(5) 13 5_545
O1 Ba1 O1 66.73(8) 13 10_656
O1 Ba1 O1 66.76(5) 5_545 10_656
O1 Ba1 O1 66.76(5) 13 2_554
O1 Ba1 O1 66.73(8) 5_545 2_554
O1 Ba1 O1 102.3(4) 10_656 2_554
O1 Ba1 Se1 145.2(3) 13 13_545
O1 Ba1 Se1 74.7(3) 5_545 13_545
O1 Ba1 Se1 135.7(3) 10_656 13_545
O1 Ba1 Se1 80.7(4) 2_554 13_545
O1 Ba1 Se1 74.7(3) 13 13
O1 Ba1 Se1 145.2(3) 5_545 13
O1 Ba1 Se1 80.7(4) 10_656 13
O1 Ba1 Se1 135.7(3) 2_554 13
Se1 Ba1 Se1 127.49(4) 13_545 13
O1 Ba1 Se1 80.87(16) 13 2_554
O1 Ba1 Se1 135.7(3) 5_545 2_554
O1 Ba1 Se1 145.2(3) 10_656 2_554
O1 Ba1 Se1 74.56(15) 2_554 2_554
Se1 Ba1 Se1 78.716(16) 13_545 2_554
Se1 Ba1 Se1 78.716(16) 13 2_554
O1 Ba1 Se1 135.7(3) 13 2
O1 Ba1 Se1 80.87(16) 5_545 2
O1 Ba1 Se1 74.56(15) 10_656 2
O1 Ba1 Se1 145.2(3) 2_554 2
Se1 Ba1 Se1 78.716(16) 13_545 2
Se1 Ba1 Se1 78.716(16) 13 2
Se1 Ba1 Se1 127.50(4) 2_554 2
O1 Ba1 Ba1 51.0(2) 13 9_655
O1 Ba1 Ba1 51.0(2) 5_545 9_655
O1 Ba1 Ba1 51.1(2) 10_656 9_655
O1 Ba1 Ba1 51.1(2) 2_554 9_655
Se1 Ba1 Ba1 116.26(2) 13_545 9_655
Se1 Ba1 Ba1 116.26(2) 13 9_655
Se1 Ba1 Ba1 116.25(2) 2_554 9_655
Se1 Ba1 Ba1 116.25(2) 2 9_655
O1 Ba1 Zn1 33.0(3) 13 5
O1 Ba1 Zn1 102.2(3) 5_545 5
O1 Ba1 Zn1 42.6(3) 10_656 5
O1 Ba1 Zn1 96.4(3) 2_554 5
Se1 Ba1 Zn1 176.38(3) 13_545 5
Se1 Ba1 Zn1 56.131(17) 13 5
Se1 Ba1 Zn1 102.729(8) 2_554 5
Se1 Ba1 Zn1 102.729(8) 2 5
Ba1 Ba1 Zn1 60.124(10) 9_655 5
O1 Ba1 Zn1 102.2(3) 13 5_545
O1 Ba1 Zn1 33.0(3) 5_545 5_545
O1 Ba1 Zn1 96.4(3) 10_656 5_545
O1 Ba1 Zn1 42.6(3) 2_554 5_545
Se1 Ba1 Zn1 56.131(17) 13_545 5_545
Se1 Ba1 Zn1 176.38(3) 13 5_545
Se1 Ba1 Zn1 102.729(8) 2_554 5_545
Se1 Ba1 Zn1 102.729(8) 2 5_545
Ba1 Ba1 Zn1 60.124(10) 9_655 5_545
Zn1 Ba1 Zn1 120.248(19) 5 5_545
O1 Ba1 Zn1 96.27(15) 13 2
O1 Ba1 Zn1 42.6(3) 5_545 2
O1 Ba1 Zn1 33.0(3) 10_656 2
O1 Ba1 Zn1 102.32(14) 2_554 2
Se1 Ba1 Zn1 102.729(8) 13_545 2
Se1 Ba1 Zn1 102.729(8) 13 2
Se1 Ba1 Zn1 176.38(3) 2_554 2
Se1 Ba1 Zn1 56.125(17) 2 2
Ba1 Ba1 Zn1 60.127(10) 9_655 2
Zn1 Ba1 Zn1 75.635(8) 5 2
Zn1 Ba1 Zn1 75.635(8) 5_545 2
O1 Zn1 O1 180.0(4) 9 .
O1 Zn1 O1 90.03(10) 9 6_454
O1 Zn1 O1 89.97(10) . 6_454
O1 Zn1 O1 89.97(10) 9 14_546
O1 Zn1 O1 90.03(10) . 14_546
O1 Zn1 O1 180.0(7) 6_454 14_546
O1 Zn1 Ba1 52.0(4) 9 5_445
O1 Zn1 Ba1 128.0(4) . 5_445
O1 Zn1 Ba1 127.7(3) 6_454 5_445
O1 Zn1 Ba1 52.3(3) 14_546 5_445
O1 Zn1 Ba1 128.0(4) 9 13
O1 Zn1 Ba1 52.0(4) . 13
O1 Zn1 Ba1 52.3(3) 6_454 13
O1 Zn1 Ba1 127.7(3) 14_546 13
Ba1 Zn1 Ba1 180.000(18) 5_445 13
O1 Zn1 Ba1 52.0(4) 9 13_545
O1 Zn1 Ba1 128.0(4) . 13_545
O1 Zn1 Ba1 127.7(3) 6_454 13_545
O1 Zn1 Ba1 52.3(3) 14_546 13_545
Ba1 Zn1 Ba1 59.752(19) 5_445 13_545
Ba1 Zn1 Ba1 120.248(19) 13 13_545
O1 Zn1 Ba1 128.0(4) 9 5_455
O1 Zn1 Ba1 52.0(4) . 5_455
O1 Zn1 Ba1 52.3(3) 6_454 5_455
O1 Zn1 Ba1 127.7(3) 14_546 5_455
Ba1 Zn1 Ba1 120.248(19) 5_445 5_455
Ba1 Zn1 Ba1 59.752(19) 13 5_455
Ba1 Zn1 Ba1 180.000(18) 13_545 5_455
O1 Zn1 Ba1 127.7(4) 9 2
O1 Zn1 Ba1 52.3(4) . 2
O1 Zn1 Ba1 127.9(3) 6_454 2
O1 Zn1 Ba1 52.1(3) 14_546 2
Ba1 Zn1 Ba1 104.365(8) 5_445 2
Ba1 Zn1 Ba1 75.635(8) 13 2
Ba1 Zn1 Ba1 75.635(8) 13_545 2
Ba1 Zn1 Ba1 104.365(8) 5_455 2
O1 Zn1 Ba1 52.3(4) 9 10
O1 Zn1 Ba1 127.7(4) . 10
O1 Zn1 Ba1 52.1(3) 6_454 10
O1 Zn1 Ba1 127.9(3) 14_546 10
Ba1 Zn1 Ba1 75.635(8) 5_445 10
Ba1 Zn1 Ba1 104.365(8) 13 10
Ba1 Zn1 Ba1 104.365(8) 13_545 10
Ba1 Zn1 Ba1 75.635(8) 5_455 10
Ba1 Zn1 Ba1 180.000(18) 2 10
O1 Zn1 Ba1 127.7(4) 9 10_556
O1 Zn1 Ba1 52.3(4) . 10_556
O1 Zn1 Ba1 127.9(3) 6_454 10_556
O1 Zn1 Ba1 52.1(3) 14_546 10_556
Ba1 Zn1 Ba1 75.635(8) 5_445 10_556
Ba1 Zn1 Ba1 104.365(8) 13 10_556
Ba1 Zn1 Ba1 104.365(8) 13_545 10_556
Ba1 Zn1 Ba1 75.635(8) 5_455 10_556
Ba1 Zn1 Ba1 59.746(19) 2 10_556
Ba1 Zn1 Ba1 120.254(19) 10 10_556
O1 Zn1 Ba1 52.3(4) 9 2_554
O1 Zn1 Ba1 127.7(4) . 2_554
O1 Zn1 Ba1 52.1(3) 6_454 2_554
O1 Zn1 Ba1 127.9(3) 14_546 2_554
Ba1 Zn1 Ba1 104.365(8) 5_445 2_554
Ba1 Zn1 Ba1 75.635(8) 13 2_554
Ba1 Zn1 Ba1 75.635(8) 13_545 2_554
Ba1 Zn1 Ba1 104.365(8) 5_455 2_554
Ba1 Zn1 Ba1 120.254(19) 2 2_554
Ba1 Zn1 Ba1 59.746(19) 10 2_554
Ba1 Zn1 Ba1 180.000(18) 10_556 2_554
Zn1 O1 Zn1 179.7(9) . 6_455
Zn1 O1 Ba1 94.9(3) . 13
Zn1 O1 Ba1 85.3(6) 6_455 13
Zn1 O1 Ba1 94.9(3) . 5_455
Zn1 O1 Ba1 85.3(6) 6_455 5_455
Ba1 O1 Ba1 78.0(5) 13 5_455
Zn1 O1 Ba1 94.6(7) . 2
Zn1 O1 Ba1 85.1(2) 6_455 2
Ba1 O1 Ba1 101.33(7) 13 2
Ba1 O1 Ba1 170.5(6) 5_455 2
Zn1 O1 Ba1 94.6(7) . 10_556
Zn1 O1 Ba1 85.1(2) 6_455 10_556
Ba1 O1 Ba1 170.5(6) 13 10_556
Ba1 O1 Ba1 101.33(7) 5_455 10_556
Ba1 O1 Ba1 77.7(4) 2 10_556

loop_
_geom_bond_atom_site_label_1
_geom_bond_atom_site_label_2
_geom_bond_distance
_geom_bond_site_symmetry_2
Ag1 Se1 2.7449(19) .
Ag1 Se1 2.7449(19) 2
Ag1 Se1 2.7561(19) 13
Ag1 Se1 2.7561(19) 14_556
Ag1 Ba1 3.8629(14) .
Ag1 Ba1 3.8629(14) 2
Ag1 Ba1 3.8709(14) 14_556
Ag1 Ba1 3.8709(14) 13
Se1 Ag1 2.7449(19) 2_554
Se1 Ag1 2.7561(19) 14_546
Se1 Ag1 2.7561(19) 13
Se1 Ba1 3.3764(6) 13_545
Se1 Ba1 3.3764(6) 13
Se1 Ba1 3.3768(6) 2_554
Se1 Ba1 3.3768(6) 2
Ba1 O1 2.764(14) 13
Ba1 O1 2.764(14) 5_545
Ba1 O1 2.773(12) 10_656
Ba1 O1 2.773(12) 2_554
Ba1 Se1 3.3764(6) 13_545
Ba1 Se1 3.3764(6) 13
Ba1 Se1 3.3768(6) 2_554
Ba1 Se1 3.3768(6) 2
Ba1 Ba1 3.4791(13) 9_655
Ba1 Zn1 3.4922(4) 5
Ba1 Zn1 3.4922(4) 5_545
Ba1 Zn1 3.4925(4) 2
Zn1 O1 1.911(15) 9
Zn1 O1 1.911(15) .
Zn1 O1 2.372(15) 6_454
Zn1 O1 2.372(15) 14_546
Zn1 Ba1 3.4922(4) 5_445
Zn1 Ba1 3.4922(4) 13
Zn1 Ba1 3.4922(4) 13_545
Zn1 Ba1 3.4922(4) 5_455
Zn1 Ba1 3.4925(4) 2
Zn1 Ba1 3.4925(4) 10
Zn1 Ba1 3.4925(4) 10_556
Zn1 Ba1 3.4925(4) 2_554
O1 Zn1 2.372(15) 6_455
O1 Ba1 2.764(14) 13
O1 Ba1 2.764(14) 5_455
O1 Ba1 2.773(12) 2
O1 Ba1 2.773(12) 10_556
